data_2219778
loop_
_publ_author_name
'Marx, A.'
'Chakkaravarthi, G.'
'Gobirajeshwaran, G.'
'Mohanakrishnan, A. K.'
'Manivannan, V.'

_publ_section_title
;
 Ethyl 1,3-dimethyl-1<i>H</i>-indole-2-carboxylate
;
_journal_coeditor_code BQ2100
_journal_issue 11
_journal_name_full 'Acta Crystallographica Section E'
_journal_page_first o2200
_journal_paper_doi 10.1107/S1600536808034156
_journal_volume 64
_journal_year 2008
_chemical_formula_iupac 'C13 H15 N O2'
_chemical_formula_moiety 'C13 H15 N O2'
_chemical_formula_sum 'C13 H15 N O2'
_chemical_formula_weight 217.26
_chemical_name_systematic
;
Ethyl 1,3-dimethyl-1<i>H</i>-indole-2-carboxylate
;
_space_group_IT_number 14
_symmetry_cell_setting monoclinic
_symmetry_space_group_name_Hall '-P 2ybc'
_symmetry_space_group_name_H-M 'P 1 21/c 1'
_atom_sites_solution_hydrogens geom
_atom_sites_solution_primary direct
_atom_sites_solution_secondary difmap
_audit_creation_method SHELXL-97
_cell_angle_alpha 90.00
_cell_angle_beta 105.488(2)
_cell_angle_gamma 90.00
_cell_formula_units_Z 4
_cell_length_a 7.5511(3)
_cell_length_b 12.2476(6)
_cell_length_c 12.9449(5)
_cell_measurement_reflns_used 4312
_cell_measurement_temperature 295(2)
_cell_measurement_theta_max 24.12
_cell_measurement_theta_min 2.33
_cell_volume 1153.71(9)
_computing_cell_refinement 'APEX2 (Bruker, 2004)'
_computing_data_collection 'APEX2 (Bruker, 2004)'
_computing_data_reduction 'APEX2 (Bruker, 2004)'
_computing_molecular_graphics 'PLATON (Spek, 2003)'
_computing_publication_material 'SHELXL97 (Sheldrick, 2008)'
_computing_structure_refinement 'SHELXL97 (Sheldrick, 2008)'
_computing_structure_solution 'SHELXS97 (Sheldrick, 2008)'
_diffrn_ambient_temperature 295(2)
_diffrn_measured_fraction_theta_full 0.999
_diffrn_measured_fraction_theta_max 0.988
_diffrn_measurement_device_type 'Bruker Kappa APEXII'
_diffrn_measurement_method '\w and \f'
_diffrn_radiation_monochromator graphite
_diffrn_radiation_source 'fine-focus sealed tube'
_diffrn_radiation_type MoK\a
_diffrn_radiation_wavelength 0.71073
_diffrn_reflns_av_R_equivalents 0.0261
_diffrn_reflns_av_sigmaI/netI 0.0268
_diffrn_reflns_limit_h_max 10
_diffrn_reflns_limit_h_min -10
_diffrn_reflns_limit_k_max 17
_diffrn_reflns_limit_k_min -17
_diffrn_reflns_limit_l_max 18
_diffrn_reflns_limit_l_min -18
_diffrn_reflns_number 15440
_diffrn_reflns_theta_full 25.00
_diffrn_reflns_theta_max 30.99
_diffrn_reflns_theta_min 2.33
_diffrn_standards_decay_% 0
_diffrn_standards_interval_time 0
_diffrn_standards_number 0
_exptl_absorpt_coefficient_mu 0.084
_exptl_absorpt_correction_T_max 0.9833
_exptl_absorpt_correction_T_min 0.9792
_exptl_absorpt_correction_type multi-scan
_exptl_absorpt_process_details '(SADABS; Sheldrick, 1996)'
_exptl_crystal_colour Yellow
_exptl_crystal_density_diffrn 1.251
_exptl_crystal_density_method 'not measured'
_exptl_crystal_description block
_exptl_crystal_F_000 464
_exptl_crystal_size_max 0.25
_exptl_crystal_size_mid 0.20
_exptl_crystal_size_min 0.20
_refine_diff_density_max 0.210
_refine_diff_density_min -0.169
_refine_ls_extinction_method none
_refine_ls_goodness_of_fit_ref 1.034
_refine_ls_hydrogen_treatment constr
_refine_ls_matrix_type full
_refine_ls_number_parameters 148
_refine_ls_number_reflns 3620
_refine_ls_number_restraints 0
_refine_ls_restrained_S_all 1.034
_refine_ls_R_factor_all 0.1017
_refine_ls_R_factor_gt 0.0557
_refine_ls_shift/su_max 0.000
_refine_ls_shift/su_mean 0.000
_refine_ls_structure_factor_coef Fsqd
_refine_ls_weighting_details 'calc w=1/[\s^2^(Fo^2^)+(0.0844P)^2^+0.1542P] where P=(Fo^2^+2Fc^2^)/3'
_refine_ls_weighting_scheme calc
_refine_ls_wR_factor_gt 0.1534
_refine_ls_wR_factor_ref 0.1836
_reflns_number_gt 2068
_reflns_number_total 3620
_reflns_threshold_expression I>2\s(I)
_cod_data_source_file bq2100.cif
_cod_data_source_block I
_cod_depositor_comments
;
The following automatic conversions were performed:
'_symmetry_cell_setting' value 'Monoclinic' changed to 'monoclinic'
according to '/home/saulius/struct/CIF-dictionaries/cif_core.dic'
dictionary named 'cif_core.dic' version 2.4.1 from
2010-06-29.

'_geom_hbond_publ_flag' value 'Y' changed to 'y' according to
'/home/saulius/struct/CIF-dictionaries/cif_core.dic' dictionary named
'cif_core.dic' version 2.4.1 from 2010-06-29 (3 times).

Automatic conversion script
Id: cif_fix_enum 1527 2010-12-29 10:47:43Z saulius 

The following automatic conversions were performed:

'_symmetry_cell_setting' value 'Monoclinic' changed to 'monoclinic'
according to /home/saulius/struct/CIF-dictionaries/cif_core.dic
dictionary named 'cif_core.dic' version 2.4.1 from
2010-06-29.

'_geom_hbond_publ_flag' value 'Y' changed to 'y'
according to /home/saulius/struct/CIF-dictionaries/cif_core.dic
dictionary named 'cif_core.dic' version 2.4.1 from 2010-06-29 (3
times).

Automatic conversion script
Id: cif_fix_values 1715 2011-07-08 13:25:40Z adriana 
;
_cod_original_sg_symbol_H-M 'P 21/c'
_cod_database_code 2219778
_cod_database_fobs_code 2219778

loop_
_symmetry_equiv_pos_as_xyz
'x, y, z'
'-x, y+1/2, -z+1/2'
'-x, -y, -z'
'x, -y-1/2, z-1/2'

loop_
_atom_site_type_symbol
_atom_site_label
_atom_site_fract_x
_atom_site_fract_y
_atom_site_fract_z
_atom_site_U_iso_or_equiv
_atom_site_adp_type
_atom_site_calc_flag
_atom_site_refinement_flags
_atom_site_occupancy
C C1 0.7616(2) -0.19859(13) 0.57067(13) 0.0527(4) Uani d . 1
C C2 0.7747(2) -0.30504(16) 0.61130(15) 0.0653(5) Uani d . 1
H H2 0.8324 -0.3194 0.6829 0.078 Uiso calc R 1
C C3 0.7003(3) -0.38637(16) 0.54252(18) 0.0750(5) Uani d . 1
H H3 0.7075 -0.4577 0.5679 0.090 Uiso calc R 1
C C4 0.6132(3) -0.36648(16) 0.43493(18) 0.0738(5) Uani d . 1
H H4 0.5646 -0.4246 0.3901 0.089 Uiso calc R 1
C C5 0.5983(2) -0.26368(16) 0.39465(14) 0.0655(4) Uani d . 1
H H5 0.5386 -0.2510 0.3230 0.079 Uiso calc R 1
C C6 0.67448(19) -0.17669(13) 0.46276(12) 0.0525(4) Uani d . 1
C C7 0.68784(19) -0.06336(13) 0.44615(11) 0.0501(4) Uani d . 1
C C8 0.78272(19) -0.01966(13) 0.54312(11) 0.0512(4) Uani d . 1
C C9 0.9305(3) -0.09425(17) 0.73226(14) 0.0757(5) Uani d . 1
H H9A 0.9384 -0.1651 0.7650 0.114 Uiso calc R 1
H H9B 0.8689 -0.0449 0.7687 0.114 Uiso calc R 1
H H9C 1.0519 -0.0675 0.7371 0.114 Uiso calc R 1
C C10 0.6076(2) -0.00822(15) 0.34166(13) 0.0670(5) Uani d . 1
H H10A 0.5464 0.0575 0.3534 0.100 Uiso calc R 1
H H10B 0.5209 -0.0561 0.2955 0.100 Uiso calc R 1
H H10C 0.7038 0.0095 0.3088 0.100 Uiso calc R 1
C C11 0.8333(2) 0.09395(14) 0.57069(13) 0.0559(4) Uani d . 1
C C12 0.8335(2) 0.27250(13) 0.50367(14) 0.0644(4) Uani d . 1
H H12A 0.9652 0.2837 0.5286 0.077 Uiso calc R 1
H H12B 0.7771 0.3007 0.5573 0.077 Uiso calc R 1
C C13 0.7583(3) 0.32875(18) 0.40024(17) 0.0805(6) Uani d . 1
H H13A 0.8079 0.2962 0.3465 0.121 Uiso calc R 1
H H13B 0.7913 0.4046 0.4077 0.121 Uiso calc R 1
H H13C 0.6269 0.3219 0.3793 0.121 Uiso calc R 1
N N1 0.82742(18) -0.10221(11) 0.61980(10) 0.0568(4) Uani d . 1
O O1 0.9033(2) 0.12730(12) 0.65918(10) 0.0943(5) Uani d . 1
O O2 0.79272(16) 0.15785(9) 0.48555(9) 0.0632(3) Uani d . 1

loop_
_atom_site_aniso_label
_atom_site_aniso_U_11
_atom_site_aniso_U_22
_atom_site_aniso_U_33
_atom_site_aniso_U_12
_atom_site_aniso_U_13
_atom_site_aniso_U_23
C1 0.0489(7) 0.0561(9) 0.0535(9) 0.0029(6) 0.0146(6) 0.0022(7)
C2 0.0636(9) 0.0662(11) 0.0666(11) 0.0026(8) 0.0182(8) 0.0136(9)
C3 0.0774(12) 0.0564(11) 0.0939(15) -0.0017(9) 0.0278(11) 0.0091(10)
C4 0.0742(11) 0.0606(11) 0.0849(14) -0.0079(9) 0.0183(10) -0.0079(10)
C5 0.0627(9) 0.0696(11) 0.0595(10) -0.0025(8) 0.0081(7) -0.0072(9)
C6 0.0476(7) 0.0574(9) 0.0519(8) 0.0043(6) 0.0122(6) 0.0002(7)
C7 0.0499(7) 0.0552(9) 0.0439(8) 0.0047(6) 0.0104(6) -0.0002(6)
C8 0.0529(8) 0.0556(9) 0.0459(8) 0.0041(6) 0.0144(6) 0.0012(7)
C9 0.0883(13) 0.0815(13) 0.0488(9) 0.0011(10) 0.0035(9) 0.0088(9)
C10 0.0770(11) 0.0675(11) 0.0492(9) 0.0038(9) 0.0043(8) 0.0050(8)
C11 0.0624(9) 0.0597(10) 0.0462(8) 0.0004(7) 0.0155(7) -0.0025(7)
C12 0.0722(10) 0.0549(10) 0.0682(11) 0.0016(8) 0.0226(8) -0.0044(8)
C13 0.0902(13) 0.0688(12) 0.0804(13) 0.0093(10) 0.0189(11) 0.0097(10)
N1 0.0588(7) 0.0631(9) 0.0467(7) 0.0022(6) 0.0109(6) 0.0036(6)
O1 0.1481(14) 0.0728(9) 0.0498(7) -0.0162(9) 0.0050(8) -0.0092(6)
O2 0.0805(8) 0.0518(7) 0.0536(7) -0.0007(5) 0.0113(6) -0.0014(5)

loop_
_atom_type_symbol
_atom_type_description
_atom_type_scat_dispersion_real
_atom_type_scat_dispersion_imag
_atom_type_scat_source
C C 0.0033 0.0016 'International Tables Vol C Tables 4.2.6.8 and 6.1.1.4'
H H 0.0000 0.0000 'International Tables Vol C Tables 4.2.6.8 and 6.1.1.4'
N N 0.0061 0.0033 'International Tables Vol C Tables 4.2.6.8 and 6.1.1.4'
O O 0.0106 0.0060 'International Tables Vol C Tables 4.2.6.8 and 6.1.1.4'

loop_
_geom_angle_atom_site_label_1
_geom_angle_atom_site_label_2
_geom_angle_atom_site_label_3
_geom_angle
N1 C1 C2 130.38(16)
N1 C1 C6 108.26(14)
C2 C1 C6 121.33(16)
C3 C2 C1 117.57(17)
C3 C2 H2 121.2
C1 C2 H2 121.2
C2 C3 C4 122.06(18)
C2 C3 H3 119.0
C4 C3 H3 119.0
C5 C4 C3 121.00(18)
C5 C4 H4 119.5
C3 C4 H4 119.5
C4 C5 C6 119.02(17)
C4 C5 H5 120.5
C6 C5 H5 120.5
C1 C6 C5 119.01(15)
C1 C6 C7 107.83(14)
C5 C6 C7 133.16(15)
C8 C7 C6 106.51(13)
C8 C7 C10 129.70(16)
C6 C7 C10 123.78(14)
C7 C8 N1 109.60(14)
C7 C8 C11 129.14(14)
N1 C8 C11 121.25(14)
N1 C9 H9A 109.5
N1 C9 H9B 109.5
H9A C9 H9B 109.5
N1 C9 H9C 109.5
H9A C9 H9C 109.5
H9B C9 H9C 109.5
C7 C10 H10A 109.5
C7 C10 H10B 109.5
H10A C10 H10B 109.5
C7 C10 H10C 109.5
H10A C10 H10C 109.5
H10B C10 H10C 109.5
O1 C11 O2 122.77(16)
O1 C11 C8 125.30(16)
O2 C11 C8 111.93(14)
O2 C12 C13 107.02(15)
O2 C12 H12A 110.3
C13 C12 H12A 110.3
O2 C12 H12B 110.3
C13 C12 H12B 110.3
H12A C12 H12B 108.6
C12 C13 H13A 109.5
C12 C13 H13B 109.5
H13A C13 H13B 109.5
C12 C13 H13C 109.5
H13A C13 H13C 109.5
H13B C13 H13C 109.5
C1 N1 C8 107.79(13)
C1 N1 C9 123.47(14)
C8 N1 C9 128.70(15)
C11 O2 C12 116.72(13)

loop_
_geom_bond_atom_site_label_1
_geom_bond_atom_site_label_2
_geom_bond_distance
C1 N1 1.370(2)
C1 C2 1.400(2)
C1 C6 1.402(2)
C2 C3 1.354(3)
C2 H2 0.9300
C3 C4 1.394(3)
C3 H3 0.9300
C4 C5 1.356(3)
C4 H4 0.9300
C5 C6 1.404(2)
C5 H5 0.9300
C6 C7 1.412(2)
C7 C8 1.377(2)
C7 C10 1.488(2)
C8 N1 1.394(2)
C8 C11 1.462(2)
C9 N1 1.459(2)
C9 H9A 0.9600
C9 H9B 0.9600
C9 H9C 0.9600
C10 H10A 0.9600
C10 H10B 0.9600
C10 H10C 0.9600
C11 O1 1.198(2)
C11 O2 1.319(2)
C12 O2 1.443(2)
C12 C13 1.478(3)
C12 H12A 0.9700
C12 H12B 0.9700
C13 H13A 0.9600
C13 H13B 0.9600
C13 H13C 0.9600

loop_
_geom_hbond_atom_site_label_D
_geom_hbond_atom_site_label_H
_geom_hbond_atom_site_label_A
_geom_hbond_site_symmetry_A
_geom_hbond_distance_DH
_geom_hbond_distance_HA
_geom_hbond_distance_DA
_geom_hbond_angle_DHA
_geom_hbond_publ_flag
C10 H10A O2 . 0.96 2.49 2.858(2) 103 y
C2 H2 O1 2_746 0.93 2.53 3.401(2) 156 y
C12 H12A Cg1 3_756 0.97 2.76 3.646(2) 152 y

loop_
_geom_torsion_atom_site_label_1
_geom_torsion_atom_site_label_2
_geom_torsion_atom_site_label_3
_geom_torsion_atom_site_label_4
_geom_torsion
N1 C1 C2 C3 -177.99(16)
C6 C1 C2 C3 0.1(2)
C1 C2 C3 C4 0.0(3)
C2 C3 C4 C5 -0.5(3)
C3 C4 C5 C6 0.9(3)
N1 C1 C6 C5 178.77(13)
C2 C1 C6 C5 0.3(2)
N1 C1 C6 C7 -0.08(16)
C2 C1 C6 C7 -178.54(14)
C4 C5 C6 C1 -0.8(2)
C4 C5 C6 C7 177.72(16)
C1 C6 C7 C8 0.37(16)
C5 C6 C7 C8 -178.25(16)
C1 C6 C7 C10 -178.61(14)
C5 C6 C7 C10 2.8(3)
C6 C7 C8 N1 -0.52(15)
C10 C7 C8 N1 178.38(15)
C6 C7 C8 C11 -179.58(14)
C10 C7 C8 C11 -0.7(3)
C7 C8 C11 O1 173.58(17)
N1 C8 C11 O1 -5.4(3)
C7 C8 C11 O2 -6.4(2)
N1 C8 C11 O2 174.65(12)
C2 C1 N1 C8 178.04(15)
C6 C1 N1 C8 -0.24(16)
C2 C1 N1 C9 -0.1(3)
C6 C1 N1 C9 -178.40(14)
C7 C8 N1 C1 0.48(16)
C11 C8 N1 C1 179.62(13)
C7 C8 N1 C9 178.52(15)
C11 C8 N1 C9 -2.3(2)
O1 C11 O2 C12 -1.2(2)
C8 C11 O2 C12 178.80(13)
C13 C12 O2 C11 -173.84(14)

loop_
_cod_related_entry_id
_cod_related_entry_database
_cod_related_entry_code
1 ChemSpider 3964485
